data_4507389
loop_
_publ_author_name
'Sreevidya, Thekku Veedu'
'Cao, Deng-Ke'
'Lavy, Tali'
'Botoshansky, Mark'
'Kaftory, Menahem'

_publ_section_title
;
 Unexpected Molecular Flip in Solid-State Photodimerization
;
_journal_issue 2
_journal_name_full 'Crystal Growth &amp; Design'
_journal_page_first 936
_journal_paper_doi 10.1021/cg3016707
_journal_volume 13
_journal_year 2013
_chemical_formula_moiety 'C30 H22 O2, 2(C6 H7 N O)'
_chemical_formula_sum 'C42 H36 N2 O4'
_chemical_formula_weight 632.73
_chemical_name_common 'Tetraphenylhexadiynediol and Methylpyridone'
_chemical_name_systematic
; 
 1,1,6,6-Tetraphenyl-2,4-hexadiyne-1,6-diol : 6-Methyl-2(1H)-Pyridinone 
;
_space_group_IT_number 2
_symmetry_cell_setting triclinic
_symmetry_space_group_name_Hall '-P 1'
_symmetry_space_group_name_H-M 'P -1'
_atom_sites_solution_hydrogens geom
_atom_sites_solution_primary direct
_atom_sites_solution_secondary difmap
_audit_creation_method SHELXL-97
_cell_angle_alpha 64.798(3)
_cell_angle_beta 81.182(2)
_cell_angle_gamma 69.185(7)
_cell_formula_units_Z 1
_cell_length_a 8.4750(5)
_cell_length_b 10.8530(6)
_cell_length_c 11.3600(10)
_cell_measurement_reflns_used 9264
_cell_measurement_temperature 293(2)
_cell_measurement_theta_max 25.16
_cell_measurement_theta_min 1.98
_cell_volume 883.72(12)
_computing_cell_refinement 'DENZO HKL2000 (Otwinowski & Minor 1997)'
_computing_data_collection 'Collect (Nonius, 2006)'
_computing_data_reduction 'DENZO HKL2000 (Otwinowski & Minor 1997)'
_computing_molecular_graphics 'Ortep-3 for Windows (Farrugia, 1999)'
_computing_structure_refinement 'SHELXL-97 (Sheldrick, 1997)'
_computing_structure_solution 'SHELXS-97 (Sheldrick, 1990)'
_diffrn_ambient_temperature 293(2)
_diffrn_measured_fraction_theta_full 0.942
_diffrn_measured_fraction_theta_max 0.942
_diffrn_measurement_device_type 'Nonius KappaCCD'
_diffrn_measurement_method 'phi- and omega-scans'
_diffrn_radiation_monochromator graphite
_diffrn_radiation_source 'fine-focus sealed tube'
_diffrn_radiation_type MoK\a
_diffrn_radiation_wavelength 0.71073
_diffrn_reflns_av_R_equivalents 0.055
_diffrn_reflns_av_sigmaI/netI 0.0685
_diffrn_reflns_limit_h_max 9
_diffrn_reflns_limit_h_min 0
_diffrn_reflns_limit_k_max 12
_diffrn_reflns_limit_k_min -11
_diffrn_reflns_limit_l_max 13
_diffrn_reflns_limit_l_min -13
_diffrn_reflns_number 9264
_diffrn_reflns_theta_full 25.16
_diffrn_reflns_theta_max 25.16
_diffrn_reflns_theta_min 1.98
_diffrn_standards_decay_% none
_diffrn_standards_number none
_exptl_absorpt_coefficient_mu 0.076
_exptl_absorpt_correction_type none
_exptl_absorpt_process_details none
_exptl_crystal_colour colorless
_exptl_crystal_density_diffrn 1.189
_exptl_crystal_density_method 'not measured'
_exptl_crystal_description Blocks
_exptl_crystal_F_000 334
_exptl_crystal_size_max 0.46
_exptl_crystal_size_mid 0.28
_exptl_crystal_size_min 0.16
_refine_diff_density_max 0.128
_refine_diff_density_min -0.129
_refine_diff_density_rms 0.033
_refine_ls_extinction_coef 0.031(7)
_refine_ls_extinction_expression Fc^*^=kFc[1+0.001xFc^2^\l^3^/sin(2\q)]^-1/4^
_refine_ls_extinction_method SHELXL
_refine_ls_goodness_of_fit_ref 0.910
_refine_ls_hydrogen_treatment constr
_refine_ls_matrix_type full
_refine_ls_number_parameters 235
_refine_ls_number_reflns 2986
_refine_ls_number_restraints 8
_refine_ls_restrained_S_all 0.915
_refine_ls_R_factor_all 0.1374
_refine_ls_R_factor_gt 0.0545
_refine_ls_shift/su_max 0.004
_refine_ls_shift/su_mean 0.001
_refine_ls_structure_factor_coef Fsqd
_refine_ls_weighting_details 'calc w=1/[\s^2^(Fo^2^)+(0.0996P)^2^+0.0000P] where P=(Fo^2^+2Fc^2^)/3'
_refine_ls_weighting_scheme calc
_refine_ls_wR_factor_gt 0.1400
_refine_ls_wR_factor_ref 0.1825
_reflns_number_gt 1327
_reflns_number_total 2986
_reflns_threshold_expression >2sigma(I)
_cod_data_source_file cg3016707_si_003.cif
_cod_data_source_block I-b_393K
_cod_depositor_comments
;
The following automatic conversions were performed:

'_symmetry_cell_setting' value 'Triclinic' changed to 'triclinic'
according to /home/saulius/struct/CIF-dictionaries/cif_core.dic
dictionary named 'cif_core.dic' version 2.4.2 from 2011-04-26.

Automatic conversion script
Id: cif_fix_values 1891 2012-01-12 08:04:46Z andrius 
;
_cod_original_cell_volume 883.72(11)
_cod_original_sg_symbol_H-M P-1
_cod_database_code 4507389

loop_
_symmetry_equiv_pos_as_xyz
'x, y, z'
'-x, -y, -z'

loop_
_atom_site_label
_atom_site_type_symbol
_atom_site_fract_x
_atom_site_fract_y
_atom_site_fract_z
_atom_site_U_iso_or_equiv
_atom_site_adp_type
_atom_site_occupancy
_atom_site_symmetry_multiplicity
_atom_site_calc_flag
_atom_site_refinement_flags
O1 O 0.1547(2) 0.7705(2) 0.66872(19) 0.0884(7) Uani 1 1 d .
H1O1 H 0.2303 0.6957 0.6743 0.133 Uiso 1 1 calc R
C1 C 0.0277(3) 0.5560(3) 0.9583(3) 0.0688(8) Uani 1 1 d .
C2 C 0.0758(3) 0.6536(3) 0.8855(3) 0.0667(8) Uani 1 1 d .
C3 C 0.1262(3) 0.7777(3) 0.7933(3) 0.0624(7) Uani 1 1 d .
C4 C 0.2826(3) 0.7836(3) 0.8377(3) 0.0736(8) Uani 1 1 d .
C5 C 0.3438(4) 0.8947(4) 0.7620(4) 0.1110(12) Uani 1 1 d .
H5 H 0.2898 0.9638 0.6844 0.133 Uiso 1 1 calc R
C6 C 0.4848(6) 0.9050(6) 0.7996(6) 0.148(2) Uani 1 1 d .
H6 H 0.5234 0.9821 0.7489 0.178 Uiso 1 1 calc R
C7 C 0.5657(5) 0.8026(7) 0.9102(7) 0.151(2) Uani 1 1 d .
H7 H 0.6630 0.8079 0.9332 0.181 Uiso 1 1 calc R
C8 C 0.5087(4) 0.6923(5) 0.9884(5) 0.1205(15) Uani 1 1 d .
H8 H 0.5638 0.6241 1.0658 0.145 Uiso 1 1 calc R
C9 C 0.3664(3) 0.6829(4) 0.9510(4) 0.0871(10) Uani 1 1 d .
H9 H 0.3271 0.6068 1.0037 0.105 Uiso 1 1 calc R
C10 C -0.0223(3) 0.9157(3) 0.7801(3) 0.0628(7) Uani 1 1 d .
C11 C -0.1013(4) 1.0109(3) 0.6648(3) 0.0874(10) Uani 1 1 d .
H11 H -0.0691 0.9917 0.5907 0.105 Uiso 1 1 calc R
C12 C -0.2298(4) 1.1365(4) 0.6578(4) 0.1027(12) Uani 1 1 d .
H12 H -0.2823 1.2019 0.5786 0.123 Uiso 1 1 calc R
C13 C -0.2788(4) 1.1641(4) 0.7648(5) 0.0997(11) Uani 1 1 d .
H13 H -0.3640 1.2489 0.7593 0.120 Uiso 1 1 calc R
C14 C -0.2034(4) 1.0673(4) 0.8822(4) 0.0978(11) Uani 1 1 d .
H14 H -0.2391 1.0852 0.9567 0.117 Uiso 1 1 calc R
C15 C -0.0751(3) 0.9441(3) 0.8891(3) 0.0813(9) Uani 1 1 d .
H15 H -0.0233 0.8790 0.9685 0.098 Uiso 1 1 calc R
O2A O 0.4647(5) 0.5500(4) 0.6344(3) 0.0870(12) Uani 0.627(5) 1 d P
N1 N 0.6596(3) 0.5881(3) 0.4784(3) 0.0869(8) Uani 1 1 d D
H1NA H 0.6189 0.5500 0.4437 0.104 Uiso 0.627(5) 1 d PR
C16A C 0.5884(6) 0.5939(5) 0.5895(5) 0.0757(16) Uani 0.627(5) 1 d P
C17A C 0.6775(6) 0.6462(5) 0.6526(4) 0.1291(14) Uani 1 1 d .
H17A H 0.6419 0.6450 0.7352 0.155 Uiso 0.627(5) 1 d PR
C18A C 0.7974(8) 0.6970(7) 0.5899(8) 0.122(3) Uani 0.627(5) 1 d P
H18A H 0.8497 0.7307 0.6294 0.146 Uiso 0.627(5) 1 d PR
C19 C 0.8591(5) 0.6958(5) 0.4597(5) 0.1224(14) Uani 1 1 d D
H19A H 0.9485 0.7303 0.4168 0.147 Uiso 0.627(5) 1 d PR
C20A C 0.7822(6) 0.6466(6) 0.4121(6) 0.0945(19) Uani 0.627(5) 1 d P
C22A C 0.8275(5) 0.6296(6) 0.2850(4) 0.1426(16) Uani 1 1 d .
H22A H 0.9299 0.6538 0.2527 0.171 Uiso 0.627(5) 1 d PR
H22B H 0.7375 0.6975 0.2245 0.171 Uiso 0.627(5) 1 d PR
H22C H 0.8460 0.5330 0.2941 0.171 Uiso 0.627(5) 1 d PR
H1NB H 0.5572 0.5902 0.5022 0.171 Uiso 0.37 1 d P
H22D H 0.5976 0.5878 0.6852 0.171 Uiso 0.37 1 d P
H22E H 0.6077 0.7456 0.6265 0.171 Uiso 0.37 1 d P
H22F H 0.7579 0.6130 0.7095 0.171 Uiso 0.37 1 d P
H19B H 0.9019 0.7461 0.4859 0.171 Uiso 0.37 1 d P
H17B H 0.8500 0.6539 0.1867 0.171 Uiso 0.37 1 d P
O2B O 0.6213(10) 0.4805(8) 0.3610(6) 0.099(2) Uiso 0.373(5) 1 d PD
C16B C 0.6992(10) 0.5516(9) 0.3771(7) 0.089(3) Uiso 0.373(5) 1 d PD
C18B C 0.8954(15) 0.6821(13) 0.3329(9) 0.132(4) Uiso 0.373(5) 1 d PD
H18B H 0.9910 0.7069 0.2903 0.159 Uiso 0.373(5) 1 d PR
C20B C 0.7466(11) 0.6380(11) 0.5312(9) 0.108(4) Uiso 0.373(5) 1 d PD

loop_
_atom_site_aniso_label
_atom_site_aniso_U_11
_atom_site_aniso_U_22
_atom_site_aniso_U_33
_atom_site_aniso_U_23
_atom_site_aniso_U_13
_atom_site_aniso_U_12
O1 0.0980(14) 0.0817(15) 0.0796(15) -0.0357(12) 0.0130(11) -0.0238(11)
C1 0.0640(15) 0.0582(18) 0.084(2) -0.0274(16) 0.0032(13) -0.0218(13)
C2 0.0606(16) 0.0592(18) 0.078(2) -0.0267(16) 0.0014(13) -0.0179(14)
C3 0.0631(15) 0.0567(17) 0.0650(19) -0.0227(14) 0.0099(12) -0.0231(13)
C4 0.0561(16) 0.0583(18) 0.108(2) -0.0381(18) 0.0113(16) -0.0198(14)
C5 0.083(2) 0.085(2) 0.162(3) -0.039(2) 0.025(2) -0.0459(19)
C6 0.091(3) 0.111(4) 0.270(7) -0.092(4) 0.045(3) -0.062(3)
C7 0.066(2) 0.137(5) 0.303(8) -0.145(5) 0.010(3) -0.028(3)
C8 0.074(2) 0.112(3) 0.202(5) -0.103(3) -0.030(2) 0.002(2)
C9 0.0622(18) 0.075(2) 0.131(3) -0.053(2) -0.0095(18) -0.0118(16)
C10 0.0513(14) 0.0554(17) 0.076(2) -0.0219(17) 0.0049(14) -0.0194(13)
C11 0.0795(19) 0.085(2) 0.067(2) -0.0130(19) 0.0054(16) -0.0169(19)
C12 0.079(2) 0.075(2) 0.099(3) -0.002(2) -0.0030(19) -0.0036(19)
C13 0.0709(19) 0.070(2) 0.141(4) -0.038(3) -0.001(2) -0.0088(17)
C14 0.085(2) 0.093(3) 0.121(3) -0.063(3) -0.007(2) -0.008(2)
C15 0.0735(18) 0.074(2) 0.089(2) -0.0388(18) -0.0083(16) -0.0049(16)
O2A 0.080(3) 0.089(3) 0.102(3) -0.049(2) 0.0072(19) -0.029(2)
N1 0.0742(16) 0.089(2) 0.111(2) -0.0514(17) 0.0049(15) -0.0298(14)
C16A 0.059(3) 0.075(3) 0.091(4) -0.038(3) 0.001(3) -0.014(2)
C17A 0.129(3) 0.148(4) 0.148(4) -0.095(3) -0.004(3) -0.042(3)
C18A 0.102(5) 0.113(5) 0.189(8) -0.076(5) -0.013(4) -0.054(4)
C19 0.103(3) 0.111(3) 0.165(4) -0.059(3) 0.003(3) -0.044(2)
C20A 0.075(4) 0.090(4) 0.107(5) -0.030(4) 0.008(3) -0.029(3)
C22A 0.119(3) 0.176(5) 0.116(4) -0.051(3) 0.020(3) -0.046(3)

loop_
_atom_type_symbol
_atom_type_description
_atom_type_scat_dispersion_real
_atom_type_scat_dispersion_imag
_atom_type_scat_source
C C 0.0033 0.0016 'International Tables Vol C Tables 4.2.6.8 and 6.1.1.4'
H H 0.0000 0.0000 'International Tables Vol C Tables 4.2.6.8 and 6.1.1.4'
N N 0.0061 0.0033 'International Tables Vol C Tables 4.2.6.8 and 6.1.1.4'
O O 0.0106 0.0060 'International Tables Vol C Tables 4.2.6.8 and 6.1.1.4'

loop_
_geom_angle_atom_site_label_1
_geom_angle_atom_site_label_2
_geom_angle_atom_site_label_3
_geom_angle
_geom_angle_site_symmetry_1
_geom_angle_site_symmetry_3
C3 O1 H1O1 109.5 . .
C2 C1 C1 179.9(6) . 2_567
C1 C2 C3 177.1(3) . .
O1 C3 C2 108.7(2) . .
O1 C3 C4 110.38(19) . .
C2 C3 C4 112.3(2) . .
O1 C3 C10 107.8(2) . .
C2 C3 C10 107.98(19) . .
C4 C3 C10 109.5(2) . .
C5 C4 C9 118.0(3) . .
C5 C4 C3 119.0(3) . .
C9 C4 C3 123.1(2) . .
C6 C5 C4 120.8(4) . .
C6 C5 H5 119.6 . .
C4 C5 H5 119.6 . .
C5 C6 C7 119.5(4) . .
C5 C6 H6 120.2 . .
C7 C6 H6 120.2 . .
C8 C7 C6 121.5(4) . .
C8 C7 H7 119.2 . .
C6 C7 H7 119.2 . .
C7 C8 C9 118.8(4) . .
C7 C8 H8 120.6 . .
C9 C8 H8 120.6 . .
C4 C9 C8 121.3(3) . .
C4 C9 H9 119.3 . .
C8 C9 H9 119.3 . .
C11 C10 C15 118.9(3) . .
C11 C10 C3 122.7(3) . .
C15 C10 C3 118.4(3) . .
C10 C11 C12 120.1(3) . .
C10 C11 H11 120.0 . .
C12 C11 H11 120.0 . .
C13 C12 C11 120.3(3) . .
C13 C12 H12 119.8 . .
C11 C12 H12 119.8 . .
C12 C13 C14 120.2(3) . .
C12 C13 H13 119.9 . .
C14 C13 H13 119.9 . .
C15 C14 C13 119.6(4) . .
C15 C14 H14 120.2 . .
C13 C14 H14 120.2 . .
C14 C15 C10 120.8(3) . .
C14 C15 H15 119.6 . .
C10 C15 H15 119.6 . .
O2B O2A C16A 160.3(6) 2_666 .
C16B N1 C16A 159.8(5) . .
C16B N1 C20A 74.5(5) . .
C16A N1 C20A 125.5(4) . .
C16B N1 C20B 129.4(5) . .
C16A N1 C20B 69.5(4) . .
C20A N1 C20B 57.0(5) . .
C16B N1 H1NA 44.4 . .
C16A N1 H1NA 116.1 . .
C20A N1 H1NA 118.3 . .
C20B N1 H1NA 172.1 . .
C16B N1 H1NB 109.2 . .
C16A N1 H1NB 54.4 . .
C20A N1 H1NB 154.8 . .
C20B N1 H1NB 120.7 . .
H1NA N1 H1NB 66.5 . .
O2A C16A N1 119.9(4) . .
O2A C16A C17A 126.6(5) . .
N1 C16A C17A 113.3(4) . .
O2A C16A C20B 175.5(6) . .
N1 C16A C20B 56.7(4) . .
C17A C16A C20B 56.7(4) . .
O2A C16A H1NB 82.3 . .
N1 C16A H1NB 40.3 . .
C17A C16A H1NB 149.5 . .
C20B C16A H1NB 95.1 . .
O2A C16A H22D 85.2 . .
N1 C16A H22D 150.7 . .
C17A C16A H22D 42.8 . .
C20B C16A H22D 97.3 . .
H1NB C16A H22D 167.5 . .
C18A C17A C20B 56.4(5) . .
C18A C17A C16A 119.3(5) . .
C20B C17A C16A 63.5(4) . .
C18A C17A H17A 121.9 . .
C20B C17A H17A 174.6 . .
C16A C17A H17A 118.8 . .
C18A C17A H22D 162.2 . .
C20B C17A H22D 107.0 . .
C16A C17A H22D 46.1 . .
H17A C17A H22D 74.0 . .
C18A C17A H22E 85.4 . .
C20B C17A H22E 103.1 . .
C16A C17A H22E 101.4 . .
H17A C17A H22E 81.4 . .
H22D C17A H22E 106.2 . .
C18A C17A H22F 73.5 . .
C20B C17A H22F 111.1 . .
C16A C17A H22F 140.3 . .
H17A C17A H22F 63.9 . .
H22D C17A H22F 111.0 . .
H22E C17A H22F 117.6 . .
C20B C18A C17A 67.3(5) . .
C20B C18A C19 55.4(5) . .
C17A C18A C19 122.5(5) . .
C20B C18A H18A 171.3 . .
C17A C18A H18A 118.3 . .
C19 C18A H18A 119.1 . .
C20B C18A H22E 83.3 . .
C17A C18A H22E 38.2 . .
C19 C18A H22E 123.9 . .
H18A C18A H22E 105.2 . .
C20B C18A H22F 94.2 . .
C17A C18A H22F 38.8 . .
C19 C18A H22F 142.1 . .
H18A C18A H22F 87.8 . .
H22E C18A H22F 65.5 . .
C20B C18A H19B 91.9 . .
C17A C18A H19B 158.3 . .
C19 C18A H19B 36.6 . .
H18A C18A H19B 83.1 . .
H22E C18A H19B 137.5 . .
H22F C18A H19B 156.9 . .
C20A C19 C20B 61.1(5) . .
C20A C19 C18B 53.7(5) . .
C20B C19 C18B 114.4(7) . .
C20A C19 C18A 115.4(4) . .
C20B C19 C18A 54.7(5) . .
C18B C19 C18A 169.1(6) . .
C20A C19 H19A 123.1 . .
C20B C19 H19A 173.3 . .
C18B C19 H19A 69.4 . .
C18A C19 H19A 121.5 . .
C20A C19 H19B 170.3 . .
C20B C19 H19B 120.3 . .
C18B C19 H19B 125.1 . .
C18A C19 H19B 65.7 . .
H19A C19 H19B 56.6 . .
C18B C20A C19 72.1(6) . .
C18B C20A C20B 132.7(8) . .
C19 C20A C20B 61.1(5) . .
C18B C20A N1 164.3(8) . .
C19 C20A N1 122.9(6) . .
C20B C20A N1 61.8(4) . .
C18B C20A C22A 52.5(5) . .
C19 C20A C22A 124.5(5) . .
C20B C20A C22A 170.3(7) . .
N1 C20A C22A 112.2(5) . .
C18B C20A C16B 112.7(7) . .
C19 C20A C16B 168.0(6) . .
C20B C20A C16B 112.0(5) . .
N1 C20A C16B 51.6(3) . .
C22A C20A C16B 60.9(4) . .
C18B C22A C20A 53.4(6) . .
C18B C22A C16B 116.1(6) . .
C20A C22A C16B 63.4(4) . .
C18B C22A H22A 55.0 . .
C20A C22A H22A 107.8 . .
C16B C22A H22A 161.1 . .
C18B C22A H22B 115.6 . .
C20A C22A H22B 107.8 . .
C16B C22A H22B 90.0 . .
H22A C22A H22B 108.8 . .
C18B C22A H22C 133.8 . .
C20A C22A H22C 112.6 . .
C16B C22A H22C 63.5 . .
H22A C22A H22C 109.0 . .
H22B C22A H22C 110.6 . .
C18B C22A H17B 115.2 . .
C20A C22A H17B 161.3 . .
C16B C22A H17B 128.2 . .
H22A C22A H17B 65.4 . .
H22B C22A H17B 61.4 . .
H22C C22A H17B 86.0 . .
O2A O2B C16B 156.9(9) 2_666 .
O2A O2B H1NA 118.2 2_666 .
C16B O2B H1NA 40.1 . .
O2B C16B N1 119.0(7) . .
O2B C16B C20A 172.7(7) . .
N1 C16B C20A 53.9(4) . .
O2B C16B C22A 131.2(7) . .
N1 C16B C22A 109.2(5) . .
C20A C16B C22A 55.7(4) . .
O2B C16B H1NA 79.7 . .
N1 C16B H1NA 39.6 . .
C20A C16B H1NA 93.0 . .
C22A C16B H1NA 146.4 . .
O2B C16B H22C 102.6 . .
N1 C16B H22C 135.5 . .
C20A C16B H22C 84.6 . .
C22A C16B H22C 36.6 . .
H1NA C16B H22C 168.9 . .
C22A C18B C20A 74.2(8) . .
C22A C18B C19 128.3(9) . .
C20A C18B C19 54.2(5) . .
C22A C18B H19A 165.6 . .
C20A C18B H19A 91.6 . .
C19 C18B H19A 37.3 . .
C22A C18B H22A 49.1 . .
C20A C18B H22A 122.6 . .
C19 C18B H22A 170.4 . .
H19A C18B H22A 144.4 . .
C22A C18B H18B 117.8 . .
C20A C18B H18B 166.9 . .
C19 C18B H18B 113.4 . .
H19A C18B H18B 76.3 . .
H22A C18B H18B 68.8 . .
C18A C20B C19 69.9(5) . .
C18A C20B C20A 127.2(7) . .
C19 C20B C20A 57.8(5) . .
C18A C20B N1 167.8(9) . .
C19 C20B N1 119.0(7) . .
C20A C20B N1 61.2(5) . .
C18A C20B C17A 56.3(5) . .
C19 C20B C17A 126.1(7) . .
C20A C20B C17A 169.5(9) . .
N1 C20B C17A 113.7(6) . .
C18A C20B C16A 115.7(8) . .
C19 C20B C16A 167.4(8) . .
C20A C20B C16A 114.3(6) . .
N1 C20B C16A 53.9(3) . .
C17A C20B C16A 59.8(4) . .

loop_
_geom_bond_atom_site_label_1
_geom_bond_atom_site_label_2
_geom_bond_distance
_geom_bond_site_symmetry_2
O1 C3 1.430(3) .
O1 H1O1 0.8200 .
C1 C2 1.195(3) .
C1 C1 1.372(6) 2_567
C2 C3 1.472(4) .
C3 C4 1.519(4) .
C3 C10 1.541(4) .
C4 C5 1.373(4) .
C4 C9 1.373(4) .
C5 C6 1.385(6) .
C5 H5 0.9300 .
C6 C7 1.348(7) .
C6 H6 0.9300 .
C7 C8 1.353(6) .
C7 H7 0.9300 .
C8 C9 1.388(5) .
C8 H8 0.9300 .
C9 H9 0.9300 .
C10 C11 1.362(4) .
C10 C15 1.373(4) .
C11 C12 1.390(4) .
C11 H11 0.9300 .
C12 C13 1.344(5) .
C12 H12 0.9300 .
C13 C14 1.371(5) .
C13 H13 0.9300 .
C14 C15 1.371(4) .
C14 H14 0.9300 .
C15 H15 0.9300 .
O2A O2B 0.888(7) 2_666
O2A C16A 1.253(6) .
N1 C16B 1.329(7) .
N1 C16A 1.330(5) .
N1 C20A 1.368(6) .
N1 C20B 1.377(7) .
N1 H1NA 0.8521 .
N1 H1NB 0.8634 .
C16A C17A 1.490(6) .
C16A C20B 1.543(9) .
C16A H1NB 1.0850 .
C16A H22D 1.0737 .
C17A C18A 1.299(7) .
C17A C20B 1.440(10) .
C17A H17A 0.9368 .
C17A H22D 1.0125 .
C17A H22E 0.9638 .
C17A H22F 0.8800 .
C18A C20B 1.299(10) .
C18A C19 1.495(8) .
C18A H18A 0.9209 .
C18A H22E 1.5538 .
C18A H22F 1.3462 .
C18A H19B 1.3935 .
C19 C20A 1.266(7) .
C19 C20B 1.310(7) .
C19 C18B 1.485(8) .
C19 H19A 0.9409 .
C19 H19B 0.9111 .
C20A C18B 1.258(11) .
C20A C20B 1.310(10) .
C20A C22A 1.508(7) .
C20A C16B 1.633(10) .
C22A C18B 1.243(11) .
C22A C16B 1.596(9) .
C22A H22A 0.9690 .
C22A H22B 0.9623 .
C22A H22C 0.9652 .
C22A H17B 1.0357 .
O2B O2A 0.888(7) 2_666
O2B C16B 1.259(7) .
O2B H1NA 1.4277 .
C16B H1NA 0.9348 .
C16B H22C 1.4506 .
C18B H19A 1.4524 .
C18B H22A 1.0504 .
C18B H18B 0.9415 .

loop_
_geom_torsion_atom_site_label_1
_geom_torsion_atom_site_label_2
_geom_torsion_atom_site_label_3
_geom_torsion_atom_site_label_4
_geom_torsion
_geom_torsion_site_symmetry_1
C1 C1 C2 C3 -6(100) 2_567
C1 C2 C3 O1 -81(6) .
C1 C2 C3 C4 156(6) .
C1 C2 C3 C10 35(6) .
O1 C3 C4 C5 59.2(3) .
C2 C3 C4 C5 -179.4(3) .
C10 C3 C4 C5 -59.4(3) .
O1 C3 C4 C9 -121.0(3) .
C2 C3 C4 C9 0.4(4) .
C10 C3 C4 C9 120.4(3) .
C9 C4 C5 C6 -0.6(5) .
C3 C4 C5 C6 179.3(3) .
C4 C5 C6 C7 1.8(7) .
C5 C6 C7 C8 -2.6(8) .
C6 C7 C8 C9 2.0(7) .
C5 C4 C9 C8 0.0(5) .
C3 C4 C9 C8 -179.8(3) .
C7 C8 C9 C4 -0.7(5) .
O1 C3 C10 C11 -2.2(3) .
C2 C3 C10 C11 -119.4(3) .
C4 C3 C10 C11 118.0(3) .
O1 C3 C10 C15 178.6(2) .
C2 C3 C10 C15 61.4(3) .
C4 C3 C10 C15 -61.2(3) .
C15 C10 C11 C12 1.9(4) .
C3 C10 C11 C12 -177.3(2) .
C10 C11 C12 C13 -1.0(5) .
C11 C12 C13 C14 -0.8(5) .
C12 C13 C14 C15 1.6(5) .
C13 C14 C15 C10 -0.6(5) .
C11 C10 C15 C14 -1.1(4) .
C3 C10 C15 C14 178.1(3) .
O2B O2A C16A N1 -12(2) 2_666
O2B O2A C16A C17A 172.2(17) 2_666
O2B O2A C16A C20B -52(8) 2_666
C16B N1 C16A O2A -15.4(15) .
C20A N1 C16A O2A 172.4(4) .
C20B N1 C16A O2A -176.6(6) .
C16B N1 C16A C17A 160.8(13) .
C20A N1 C16A C17A -11.4(6) .
C20B N1 C16A C17A -0.4(6) .
C16B N1 C16A C20B 161.2(14) .
C20A N1 C16A C20B -11.0(6) .
O2A C16A C17A C18A -175.7(5) .
N1 C16A C17A C18A 8.5(6) .
C20B C16A C17A C18A 8.0(6) .
O2A C16A C17A C20B 176.3(7) .
N1 C16A C17A C20B 0.4(6) .
C16A C17A C18A C20B -8.6(7) .
C20B C17A C18A C19 4.2(6) .
C16A C17A C18A C19 -4.5(8) .
C20B C18A C19 C20A 7.2(7) .
C17A C18A C19 C20A 2.5(8) .
C17A C18A C19 C20B -4.7(7) .
C20B C18A C19 C18B 6(3) .
C17A C18A C19 C18B 1(4) .
C20B C19 C20A C18B -173.1(9) .
C18A C19 C20A C18B -179.7(7) .
C18B C19 C20A C20B 173.1(9) .
C18A C19 C20A C20B -6.7(7) .
C20B C19 C20A N1 1.9(6) .
C18B C19 C20A N1 174.9(8) .
C18A C19 C20A N1 -4.8(7) .
C20B C19 C20A C22A -170.7(8) .
C18B C19 C20A C22A 2.3(7) .
C18A C19 C20A C22A -177.4(5) .
C20B C19 C20A C16B -57(3) .
C18B C19 C20A C16B 116(3) .
C18A C19 C20A C16B -64(3) .
C16B N1 C20A C18B -5(3) .
C16A N1 C20A C18B 172(3) .
C20B N1 C20A C18B 160(3) .
C16B N1 C20A C19 -166.8(7) .
C16A N1 C20A C19 10.4(7) .
C20B N1 C20A C19 -1.9(6) .
C16B N1 C20A C20B -164.9(7) .
C16A N1 C20A C20B 12.3(6) .
C16B N1 C20A C22A 6.6(5) .
C16A N1 C20A C22A -176.1(4) .
C20B N1 C20A C22A 171.6(7) .
C16A N1 C20A C16B 177.2(5) .
C20B N1 C20A C16B 164.9(7) .
C19 C20A C22A C18B -2.8(9) .
C20B C20A C22A C18B -126(4) .
N1 C20A C22A C18B -176.1(8) .
C16B C20A C22A C18B -170.1(9) .
C18B C20A C22A C16B 170.1(9) .
C19 C20A C22A C16B 167.3(7) .
C20B C20A C22A C16B 44(3) .
N1 C20A C22A C16B -6.0(5) .
O2A O2B C16B N1 29(3) 2_666
O2A O2B C16B C20A 19(8) 2_666
O2A O2B C16B C22A -140.9(19) 2_666
C16A N1 C16B O2B 8.2(19) .
C20A N1 C16B O2B -178.3(9) .
C20B N1 C16B O2B 165.3(8) .
C16A N1 C16B C20A -173.4(13) .
C20B N1 C16B C20A -16.4(7) .
C16A N1 C16B C22A -179.6(10) .
C20A N1 C16B C22A -6.2(5) .
C20B N1 C16B C22A -22.5(10) .
C18B C20A C16B O2B -170(6) .
C19 C20A C16B O2B 78(7) .
C20B C20A C16B O2B 26(6) .
N1 C20A C16B O2B 12(6) .
C22A C20A C16B O2B -161(6) .
C18B C20A C16B N1 178.6(8) .
C19 C20A C16B N1 67(3) .
C20B C20A C16B N1 14.3(6) .
C22A C20A C16B N1 -173.0(5) .
C18B C20A C16B C22A -8.5(8) .
C19 C20A C16B C22A -120(3) .
C20B C20A C16B C22A -172.7(7) .
N1 C20A C16B C22A 173.0(5) .
C18B C22A C16B O2B -174.3(10) .
C20A C22A C16B O2B 176.9(11) .
C18B C22A C16B N1 14.8(10) .
C20A C22A C16B N1 6.0(5) .
C18B C22A C16B C20A 8.8(8) .
C16B C22A C18B C20A -9.8(9) .
C20A C22A C18B C19 2.5(8) .
C16B C22A C18B C19 -7.3(15) .
C19 C20A C18B C22A 177.6(8) .
C20B C20A C18B C22A 169.3(9) .
N1 C20A C18B C22A 14(3) .
C16B C20A C18B C22A 9.3(8) .
C20B C20A C18B C19 -8.3(10) .
N1 C20A C18B C19 -164(3) .
C22A C20A C18B C19 -177.6(8) .
C16B C20A C18B C19 -168.2(6) .
C20A C19 C18B C22A -3.0(9) .
C20B C19 C18B C22A 3.7(15) .
C18A C19 C18B C22A -2(4) .
C20B C19 C18B C20A 6.7(8) .
C18A C19 C18B C20A 1(3) .
C17A C18A C20B C19 175.7(6) .
C17A C18A C20B C20A 167.9(12) .
C19 C18A C20B C20A -7.9(8) .
C17A C18A C20B N1 37(4) .
C19 C18A C20B N1 -139(4) .
C19 C18A C20B C17A -175.7(6) .
C17A C18A C20B C16A 8.1(6) .
C19 C18A C20B C16A -167.7(10) .
C20A C19 C20B C18A -172.6(8) .
C18B C19 C20B C18A -178.7(7) .
C18B C19 C20B C20A -6.1(8) .
C18A C19 C20B C20A 172.6(8) .
C20A C19 C20B N1 -1.8(6) .
C18B C19 C20B N1 -7.9(12) .
C18A C19 C20B N1 170.8(11) .
C20A C19 C20B C17A -168.2(11) .
C18B C19 C20B C17A -174.4(8) .
C18A C19 C20B C17A 4.4(6) .
C20A C19 C20B C16A -54(4) .
C18B C19 C20B C16A -60(4) .
C18A C19 C20B C16A 118(4) .
C18B C20A C20B C18A 17.7(18) .
C19 C20A C20B C18A 8.7(9) .
N1 C20A C20B C18A -169.5(12) .
C22A C20A C20B C18A 137(3) .
C16B C20A C20B C18A 177.8(9) .
C18B C20A C20B C19 9.0(11) .
N1 C20A C20B C19 -178.2(6) .
C22A C20A C20B C19 128(3) .
C16B C20A C20B C19 169.1(6) .
C18B C20A C20B N1 -172.8(10) .
C19 C20A C20B N1 178.2(6) .
C22A C20A C20B N1 -54(3) .
C16B C20A C20B N1 -12.7(6) .
C18B C20A C20B C17A 124(4) .
C19 C20A C20B C17A 115(4) .
N1 C20A C20B C17A -63(4) .
C22A C20A C20B C17A -117(5) .
C16B C20A C20B C17A -76(4) .
C18B C20A C20B C16A 177.8(9) .
C19 C20A C20B C16A 168.8(9) .
N1 C20A C20B C16A -9.4(5) .
C22A C20A C20B C16A -63(4) .
C16B C20A C20B C16A -22.1(10) .
C16B N1 C20B C18A 155(4) .
C16A N1 C20B C18A -33(4) .
C20A N1 C20B C18A 137(4) .
C16B N1 C20B C19 20.7(13) .
C16A N1 C20B C19 -167.6(9) .
C20A N1 C20B C19 1.7(6) .
C16B N1 C20B C20A 18.9(9) .
C16A N1 C20B C20A -169.3(6) .
C16B N1 C20B C17A -171.3(6) .
C16A N1 C20B C17A 0.4(6) .
C20A N1 C20B C17A 169.8(10) .
C16B N1 C20B C16A -171.7(7) .
C20A N1 C20B C16A 169.3(6) .
C16A C17A C20B C18A 171.6(7) .
C18A C17A C20B C19 -5.0(7) .
C16A C17A C20B C19 166.6(11) .
C18A C17A C20B C20A -113(4) .
C16A C17A C20B C20A 58(4) .
C18A C17A C20B N1 -172.0(10) .
C16A C17A C20B N1 -0.4(5) .
C18A C17A C20B C16A -171.6(7) .
O2A C16A C20B C18A -146(7) .
N1 C16A C20B C18A 172.7(10) .
C17A C16A C20B C18A -7.8(6) .
O2A C16A C20B C19 100(8) .
N1 C16A C20B C19 59(4) .
C17A C16A C20B C19 -121(4) .
O2A C16A C20B C20A 51(8) .
N1 C16A C20B C20A 10.2(5) .
C17A C16A C20B C20A -170.2(10) .
O2A C16A C20B N1 41(7) .
C17A C16A C20B N1 179.5(6) .
O2A C16A C20B C17A -138(7) .
N1 C16A C20B C17A -179.5(6) .
